data_4512830
loop_
_publ_author_name
'Andrzejewski, Micha\/l'
'Marciniak, J\;edrzej'
'Rajewski, Kacper W.'
'Katrusiak, Andrzej'

_publ_section_title
;
 Halogen and Hydrogen Bond Architectures in Switchable Chains of Di- and
 Trihaloimidazoles
;
_journal_issue 4
_journal_name_full 'Crystal Growth &amp; Design'
_journal_page_first 1658
_journal_paper_doi 10.1021/cg501561w
_journal_volume 15
_journal_year 2015
_chemical_formula_moiety 'C3 H Cl3 N2'
_chemical_formula_sum 'C3 H Cl3 N2'
_chemical_formula_weight 171.41
_chemical_name_common trichloroimidazole
_chemical_name_systematic
;
 2,4,5-trichloro-1H-imidazole
;
_space_group_crystal_system orthorhombic
_space_group_IT_number 40
_space_group_name_Hall 'A 2 -2a'
_space_group_name_H-M_alt 'A m a 2'
_symmetry_space_group_name_Hall 'A 2 -2a'
_symmetry_space_group_name_H-M 'A m a 2'
_atom_sites_solution_hydrogens geom
_atom_sites_solution_primary direct
_audit_creation_date 2014-10-20
_audit_creation_method
;
Olex2 1.2
(compiled 2014.09.19 svn.r3010 for OlexSys, GUI svn.r4874)
;
_cell_angle_alpha 90
_cell_angle_beta 90
_cell_angle_gamma 90
_cell_formula_units_Z 4
_cell_length_a 9.9264(8)
_cell_length_b 16.0761(14)
_cell_length_c 3.8161(4)
_cell_measurement_reflns_used 880
_cell_measurement_temperature 296(2)
_cell_measurement_theta_max 27.7170
_cell_measurement_theta_min 3.2480
_cell_volume 608.96(10)
_computing_cell_refinement
;
CrysAlisPro, Agilent Technologies,
Version 1.171.36.28 (release 01-02-2013 CrysAlis171 .NET)
(compiled Feb  1 2013,16:14:44)
;
_computing_data_collection
;
CrysAlisPro, Agilent Technologies,
Version 1.171.36.28 (release 01-02-2013 CrysAlis171 .NET)
(compiled Feb  1 2013,16:14:44)
;
_computing_data_reduction
;
CrysAlisPro, Agilent Technologies,
Version 1.171.36.28 (release 01-02-2013 CrysAlis171 .NET)
(compiled Feb  1 2013,16:14:44)
;
_computing_molecular_graphics 'Olex2 (Dolomanov et al., 2009)'
_computing_publication_material 'Olex2 (Dolomanov et al., 2009)'
_computing_structure_refinement 'ShelXL (Sheldrick, 2008)'
_computing_structure_solution 'ShelXS (Sheldrick, 2008)'
_diffrn_ambient_temperature 296(2)
_diffrn_detector_area_resol_mean 16.1544
_diffrn_measured_fraction_theta_full 0.997
_diffrn_measured_fraction_theta_max 0.998
_diffrn_measurement_details
;
  1 omega  -62.00  -32.00   1.0000  180.0000
omega____ theta____ kappa____ phi______ frames
    -      -18.6451  179.0000  120.0000 30

  2 omega  -43.00   37.00   1.0000  180.0000
omega____ theta____ kappa____ phi______ frames
    -      -18.6451   37.0000   90.0000 80

  3 omega  -25.00    1.00   1.0000  180.0000
omega____ theta____ kappa____ phi______ frames
    -      -18.6451  -99.0000  150.0000 26

  4 omega  -51.00   39.00   1.0000  180.0000
omega____ theta____ kappa____ phi______ frames
    -       17.7857  -57.0000  -60.0000 90

  5 omega   -4.00   21.00   1.0000  180.0000
omega____ theta____ kappa____ phi______ frames
    -       17.7857   57.0000   90.0000 25

  6 omega  -91.00    7.00   1.0000  180.0000
omega____ theta____ kappa____ phi______ frames
    -      -18.6451  -37.0000  -90.0000 98
;
_diffrn_measurement_device_type 'Xcalibur, Eos'
_diffrn_measurement_method '\w scans'
_diffrn_orient_matrix_UB_11 0.0150934000
_diffrn_orient_matrix_UB_12 -0.0183364000
_diffrn_orient_matrix_UB_13 -0.1644652000
_diffrn_orient_matrix_UB_21 0.0675832000
_diffrn_orient_matrix_UB_22 -0.0062356000
_diffrn_orient_matrix_UB_23 0.0542022000
_diffrn_orient_matrix_UB_31 -0.0175770000
_diffrn_orient_matrix_UB_32 -0.0396532000
_diffrn_orient_matrix_UB_33 0.0675546000
_diffrn_radiation_monochromator graphite
_diffrn_radiation_type MoK\a
_diffrn_radiation_wavelength 0.71073
_diffrn_reflns_av_R_equivalents 0.0240
_diffrn_reflns_av_unetI/netI 0.0293
_diffrn_reflns_Laue_measured_fraction_full 0.997
_diffrn_reflns_Laue_measured_fraction_max 0.998
_diffrn_reflns_limit_h_max 12
_diffrn_reflns_limit_h_min -12
_diffrn_reflns_limit_k_max 20
_diffrn_reflns_limit_k_min -20
_diffrn_reflns_limit_l_max 4
_diffrn_reflns_limit_l_min -4
_diffrn_reflns_number 2111
_diffrn_reflns_point_group_measured_fraction_full 0.995
_diffrn_reflns_point_group_measured_fraction_max 0.985
_diffrn_reflns_theta_full 26.000
_diffrn_reflns_theta_max 27.230
_diffrn_reflns_theta_min 3.261
_diffrn_source 'Enhance (Mo) X-ray Source'
_exptl_absorpt_coefficient_mu 1.385
_exptl_absorpt_correction_T_max 1.00000
_exptl_absorpt_correction_T_min 0.83709
_exptl_absorpt_correction_type multi-scan
_exptl_absorpt_process_details
;
CrysAlisPro, Agilent Technologies,
Version 1.171.36.28 (release 01-02-2013 CrysAlis171 .NET)
(compiled Feb  1 2013,16:14:44)
Empirical absorption correction using spherical harmonics,
 implemented in SCALE3 ABSPACK scaling algorithm.
;
_exptl_crystal_colour colorless
_exptl_crystal_density_diffrn 1.870
_exptl_crystal_description
;
;
_exptl_crystal_F_000 336
_exptl_crystal_size_max 0.45
_exptl_crystal_size_mid 0.05
_exptl_crystal_size_min 0.05
_refine_diff_density_max 0.186
_refine_diff_density_min -0.226
_refine_diff_density_rms 0.042
_refine_ls_abs_structure_details
;
 Flack x determined using 220 quotients [(I+)-(I-)]/[(I+)+(I-)]
 (Parsons and Flack (2004), Acta Cryst. A60, s61).
;
_refine_ls_abs_structure_Flack 0.09(9)
_refine_ls_extinction_method none
_refine_ls_goodness_of_fit_ref 1.067
_refine_ls_hydrogen_treatment constr
_refine_ls_matrix_type full
_refine_ls_number_parameters 40
_refine_ls_number_reflns 711
_refine_ls_number_restraints 1
_refine_ls_restrained_S_all 1.066
_refine_ls_R_factor_all 0.0393
_refine_ls_R_factor_gt 0.0276
_refine_ls_shift/su_max 0.000
_refine_ls_shift/su_mean 0.000
_refine_ls_structure_factor_coef Fsqd
_refine_ls_weighting_details 'w=1/[\s^2^(Fo^2^)+(0.0200P)^2^+0.0770P] where P=(Fo^2^+2Fc^2^)/3'
_refine_ls_weighting_scheme calc
_refine_ls_wR_factor_gt 0.0495
_refine_ls_wR_factor_ref 0.0514
_reflns_Friedel_coverage 0.713
_reflns_Friedel_fraction_full 0.993
_reflns_Friedel_fraction_max 0.967
_reflns_number_gt 601
_reflns_number_total 711
_reflns_threshold_expression 'I > 2\s(I)'
_cod_data_source_file cg501561w_si_002.cif
_cod_data_source_block trichloroimidazole
_cod_depositor_comments 'Adding full bibliography for 4512828--4512833.cif.'
_cod_database_code 4512830
_reflns_odcompleteness_completeness 99.50
_reflns_odcompleteness_iscentric 1
_reflns_odcompleteness_theta 26.32
_olex2_refinement_description
;
1. Fixed Uiso
 At 1.2 times of:
  All N(H) groups
2. Others
 Fixed Sof: H5(0.5)
3.a Aromatic/amide H refined with riding coordinates:
 N5(H5)
;
_olex2_submission_special_instructions 'No special instructions were received'

loop_
_space_group_symop_operation_xyz
'x, y, z'
'-x, -y, z'
'x+1/2, -y, z'
'-x+1/2, y, z'
'x, y+1/2, z+1/2'
'-x, -y+1/2, z+1/2'
'x+1/2, -y+1/2, z+1/2'
'-x+1/2, y+1/2, z+1/2'

loop_
_atom_site_label
_atom_site_type_symbol
_atom_site_fract_x
_atom_site_fract_y
_atom_site_fract_z
_atom_site_U_iso_or_equiv
_atom_site_adp_type
_atom_site_occupancy
_atom_site_site_symmetry_order
_atom_site_calc_flag
_atom_site_refinement_flags_posn
_atom_site_refinement_flags_adp
_atom_site_refinement_flags_occupancy
Cl1 Cl 0.2500 0.38486(6) 0.0921(4) 0.0509(3) Uani 1 2 d S T P
Cl2 Cl 0.42534(7) 0.67229(4) 0.6187(4) 0.0521(2) Uani 1 1 d . . .
C1 C 0.2500 0.4818(3) 0.2634(10) 0.0335(10) Uani 1 2 d S T P
C2 C 0.3178(3) 0.59755(17) 0.4767(7) 0.0336(7) Uani 1 1 d . . .
N5 N 0.3612(2) 0.52359(15) 0.3396(7) 0.0341(6) Uani 1 1 d . . .
H5 H 0.4431 0.5077 0.3094 0.041 Uiso 0.5 1 calc R . .

loop_
_atom_site_aniso_label
_atom_site_aniso_U_11
_atom_site_aniso_U_22
_atom_site_aniso_U_33
_atom_site_aniso_U_23
_atom_site_aniso_U_13
_atom_site_aniso_U_12
Cl1 0.0464(6) 0.0397(5) 0.0665(8) -0.0118(9) 0.000 0.000
Cl2 0.0442(4) 0.0485(4) 0.0638(5) -0.0039(6) -0.0054(6) -0.0172(3)
C1 0.026(2) 0.034(2) 0.040(2) 0.0030(19) 0.000 0.000
C2 0.0292(15) 0.0311(13) 0.0406(17) 0.0018(12) -0.0028(12) -0.0038(12)
N5 0.0206(12) 0.0377(13) 0.0439(13) 0.0022(12) -0.0004(12) -0.0003(11)

loop_
_atom_type_symbol
_atom_type_description
_atom_type_scat_dispersion_real
_atom_type_scat_dispersion_imag
_atom_type_scat_source
C C 0.0033 0.0016 'International Tables Vol C Tables 4.2.6.8 and 6.1.1.4'
H H 0.0000 0.0000 'International Tables Vol C Tables 4.2.6.8 and 6.1.1.4'
N N 0.0061 0.0033 'International Tables Vol C Tables 4.2.6.8 and 6.1.1.4'
Cl Cl 0.1484 0.1585 'International Tables Vol C Tables 4.2.6.8 and 6.1.1.4'

loop_
_geom_angle_atom_site_label_1
_geom_angle_atom_site_label_2
_geom_angle_atom_site_label_3
_geom_angle
_geom_angle_site_symmetry_1
_geom_angle_site_symmetry_3
N5 C1 Cl1 123.56(18) . .
N5 C1 Cl1 123.56(18) 4 .
N5 C1 N5 112.9(3) . 4
C2 C2 Cl2 129.01(10) 4 .
C2 C2 N5 108.35(15) 4 .
N5 C2 Cl2 122.6(2) . .
C1 N5 C2 105.2(2) . .

loop_
_geom_bond_atom_site_label_1
_geom_bond_atom_site_label_2
_geom_bond_distance
_geom_bond_site_symmetry_2
Cl1 C1 1.690(4) .
Cl2 C2 1.696(3) .
C1 N5 1.324(3) .
C1 N5 1.324(3) 4
C2 C2 1.345(6) 4
C2 N5 1.369(4) .

loop_
_geom_torsion_atom_site_label_1
_geom_torsion_atom_site_label_2
_geom_torsion_atom_site_label_3
_geom_torsion_atom_site_label_4
_geom_torsion
_geom_torsion_site_symmetry_1
Cl1 C1 N5 C2 -178.9(3) .
Cl2 C2 N5 C1 179.3(2) .
C2 C2 N5 C1 -0.2(3) 4
N5 C1 N5 C2 0.3(5) 4
